data_7124853
loop_
_publ_author_name
'Johnson, Alice'
'Gimeno, M Concepci\'on'

_publ_section_title
;
 An efficient and sustainable synthesis of NHC gold complexes.
;
_journal_issue 62
_journal_name_full 'Chemical communications (Cambridge, England)'
_journal_page_first 9664
_journal_page_last 9667
_journal_paper_doi 10.1039/c6cc05190a
_journal_volume 52
_journal_year 2016
_chemical_formula_sum 'C27 H24 Au F5 N2'
_chemical_formula_weight 668.45
_space_group_IT_number 14
_space_group_name_Hall '-P 2ybc'
_space_group_name_H-M_alt 'P 1 21/c 1'
_symmetry_cell_setting monoclinic
_symmetry_space_group_name_H-M 'P 1 21/c 1'
_atom_sites_solution_hydrogens geom
_atom_sites_solution_primary direct
_atom_sites_solution_secondary difmap
_audit_creation_method SHELXL-97
_audit_update_record
;
2016-05-27 deposited with the CCDC.
2016-07-06 downloaded from the CCDC.
;
_cell_angle_alpha 90.00
_cell_angle_beta 114.9954(18)
_cell_angle_gamma 90.00
_cell_formula_units_Z 8
_cell_length_a 22.2207(3)
_cell_length_b 12.08219(16)
_cell_length_c 20.7776(3)
_cell_measurement_reflns_used 24516
_cell_measurement_temperature 100(2)
_cell_measurement_theta_max 28.4160
_cell_measurement_theta_min 3.5440
_cell_volume 5055.81(14)
_computing_cell_refinement 'CrysAlisPro 1.171.38.41r (Rigaku OD, 2015)'
_computing_data_collection 'CrysAlisPro 1.171.38.41r (Rigaku OD, 2015)'
_computing_data_reduction 'CrysAlisPro 1.171.38.41r (Rigaku OD, 2015)'
_computing_molecular_graphics XP
_computing_publication_material XCIF
_computing_structure_refinement 'SHELXL-97 (Sheldrick, 1997)'
_computing_structure_solution 'SHELXS-97 (Sheldrick, 1990)'
_diffrn_ambient_temperature 100(2)
_diffrn_detector_area_resol_mean 16.0655
_diffrn_measured_fraction_theta_full 0.997
_diffrn_measured_fraction_theta_max 0.997
_diffrn_measurement_device_type 'Xcalibur, Sapphire3'
_diffrn_measurement_method '\w rotations'
_diffrn_radiation_monochromator graphite
_diffrn_radiation_source 'fine-focus sealed tube'
_diffrn_radiation_type MoK\a
_diffrn_radiation_wavelength 0.71073
_diffrn_reflns_av_R_equivalents 0.0333
_diffrn_reflns_av_sigmaI/netI 0.0232
_diffrn_reflns_limit_h_max 26
_diffrn_reflns_limit_h_min -26
_diffrn_reflns_limit_k_max 14
_diffrn_reflns_limit_k_min -14
_diffrn_reflns_limit_l_max 25
_diffrn_reflns_limit_l_min -25
_diffrn_reflns_number 49303
_diffrn_reflns_theta_full 25.50
_diffrn_reflns_theta_max 25.50
_diffrn_reflns_theta_min 3.22
_exptl_absorpt_coefficient_mu 5.874
_exptl_absorpt_correction_T_max 0.3718
_exptl_absorpt_correction_T_min 0.2901
_exptl_absorpt_correction_type multi-scan
_exptl_absorpt_process_details
;
CrysAlisPro 1.171.38.41r (Rigaku Oxford Diffraction, 2015)
Empirical absorption correction using spherical harmonics,
 implemented in SCALE3 ABSPACK scaling algorithm.
;
_exptl_crystal_colour colorless
_exptl_crystal_density_diffrn 1.756
_exptl_crystal_density_method 'not measured'
_exptl_crystal_description prism
_exptl_crystal_F_000 2592
_exptl_crystal_size_max 0.28
_exptl_crystal_size_mid 0.26
_exptl_crystal_size_min 0.21
_refine_diff_density_max 1.341
_refine_diff_density_min -0.575
_refine_diff_density_rms 0.088
_refine_ls_extinction_method none
_refine_ls_goodness_of_fit_ref 1.050
_refine_ls_hydrogen_treatment constr
_refine_ls_matrix_type full
_refine_ls_number_parameters 643
_refine_ls_number_reflns 9387
_refine_ls_number_restraints 0
_refine_ls_restrained_S_all 1.050
_refine_ls_R_factor_all 0.0237
_refine_ls_R_factor_gt 0.0196
_refine_ls_shift/su_max 0.004
_refine_ls_shift/su_mean 0.000
_refine_ls_structure_factor_coef Fsqd
_refine_ls_weighting_details 'calc w=1/[\s^2^(Fo^2^)+(0.0180P)^2^+5.4257P] where P=(Fo^2^+2Fc^2^)/3'
_refine_ls_weighting_scheme calc
_refine_ls_wR_factor_gt 0.0424
_refine_ls_wR_factor_ref 0.0439
_reflns_number_gt 8584
_reflns_number_total 9387
_reflns_threshold_expression >2sigma(I)
_cod_data_source_file c6cc05190a3.cif
_cod_data_source_block c524
_cod_depositor_comments
;
The following automatic conversions were performed:

data item '_symmetry_cell_setting' value 'Monoclinic' was changed to
'monoclinic' in accordance with the
/home/saulius/struct/COD-crude-data/automatic-downloads/DataCite-retrospective/RSC/depositions/lib/dictionaries/cif_core.dic
dictionary named 'cif_core.dic' version 2.4.2 last updated on
2011-04-26.

Automatic conversion script
Id: cif_fix_values 6909 2019-04-08 15:41:33Z antanas 
;
_cod_original_cell_volume 5055.81(12)
_cod_original_sg_symbol_H-M P2(1)/c
_cod_database_code 7124853

loop_
_symmetry_equiv_pos_as_xyz
'x, y, z'
'-x, y+1/2, -z+1/2'
'-x, -y, -z'
'x, -y-1/2, z-1/2'

loop_
_atom_site_label
_atom_site_type_symbol
_atom_site_fract_x
_atom_site_fract_y
_atom_site_fract_z
_atom_site_U_iso_or_equiv
_atom_site_adp_type
_atom_site_occupancy
_atom_site_symmetry_multiplicity
_atom_site_calc_flag
_atom_site_refinement_flags
Au1 Au 0.503293(5) 0.616027(9) 0.328126(6) 0.01538(4) Uani 1 1 d .
N1 N 0.35234(11) 0.6355(2) 0.25366(13) 0.0177(5) Uani 1 1 d .
N2 N 0.38981(11) 0.6832(2) 0.36321(12) 0.0180(5) Uani 1 1 d .
C1 C 0.40920(14) 0.6432(2) 0.31420(15) 0.0167(6) Uani 1 1 d .
C2 C 0.29843(14) 0.6721(3) 0.26520(16) 0.0232(7) Uani 1 1 d .
H2 H 0.2535 0.6757 0.2311 0.028 Uiso 1 1 calc R
C3 C 0.32214(14) 0.7013(3) 0.33404(16) 0.0244(7) Uani 1 1 d .
H3 H 0.2971 0.7290 0.3580 0.029 Uiso 1 1 calc R
C4 C 0.43374(13) 0.6976(3) 0.43740(15) 0.0181(6) Uani 1 1 d .
C5 C 0.43507(14) 0.6148(3) 0.48476(16) 0.0201(7) Uani 1 1 d .
C6 C 0.47795(15) 0.6296(3) 0.55593(16) 0.0227(7) Uani 1 1 d .
H6 H 0.4797 0.5745 0.5893 0.027 Uiso 1 1 calc R
C7 C 0.51799(15) 0.7219(3) 0.57961(16) 0.0236(7) Uani 1 1 d .
C8 C 0.51551(14) 0.8019(3) 0.53053(16) 0.0235(7) Uani 1 1 d .
H8 H 0.5433 0.8652 0.5464 0.028 Uiso 1 1 calc R
C9 C 0.47339(14) 0.7917(3) 0.45868(16) 0.0211(7) Uani 1 1 d .
C10 C 0.39172(16) 0.5134(3) 0.46133(18) 0.0281(7) Uani 1 1 d .
H10A H 0.4132 0.4521 0.4938 0.042 Uiso 1 1 calc R
H10B H 0.3851 0.4931 0.4131 0.042 Uiso 1 1 calc R
H10C H 0.3486 0.5291 0.4618 0.042 Uiso 1 1 calc R
C11 C 0.56337(17) 0.7357(3) 0.65735(17) 0.0385(9) Uani 1 1 d .
H11A H 0.5455 0.7928 0.6779 0.058 Uiso 1 1 calc R
H11B H 0.6076 0.7578 0.6625 0.058 Uiso 1 1 calc R
H11C H 0.5665 0.6654 0.6821 0.058 Uiso 1 1 calc R
C12 C 0.47156(17) 0.8785(3) 0.40594(18) 0.0299(8) Uani 1 1 d .
H12A H 0.4928 0.8496 0.3766 0.045 Uiso 1 1 calc R
H12B H 0.4953 0.9446 0.4313 0.045 Uiso 1 1 calc R
H12C H 0.4253 0.8978 0.3755 0.045 Uiso 1 1 calc R
C13 C 0.34944(13) 0.5939(2) 0.18760(15) 0.0173(6) Uani 1 1 d .
C14 C 0.37639(14) 0.6578(2) 0.15048(15) 0.0180(6) Uani 1 1 d .
C15 C 0.37554(14) 0.6135(3) 0.08794(16) 0.0213(7) Uani 1 1 d .
H15 H 0.3945 0.6547 0.0622 0.026 Uiso 1 1 calc R
C16 C 0.34778(15) 0.5112(3) 0.06248(16) 0.0240(7) Uani 1 1 d .
C17 C 0.31951(15) 0.4521(3) 0.10021(16) 0.0251(7) Uani 1 1 d .
H17 H 0.2993 0.3827 0.0823 0.030 Uiso 1 1 calc R
C18 C 0.31986(14) 0.4912(3) 0.16316(16) 0.0215(7) Uani 1 1 d .
C19 C 0.40287(15) 0.7721(3) 0.17433(16) 0.0243(7) Uani 1 1 d .
H19A H 0.3755 0.8091 0.1945 0.036 Uiso 1 1 calc R
H19B H 0.4016 0.8146 0.1336 0.036 Uiso 1 1 calc R
H19C H 0.4488 0.7672 0.2105 0.036 Uiso 1 1 calc R
C20 C 0.34611(17) 0.4654(3) -0.00572(17) 0.0339(8) Uani 1 1 d .
H20A H 0.3684 0.3934 0.0035 0.051 Uiso 1 1 calc R
H20B H 0.3689 0.5165 -0.0246 0.051 Uiso 1 1 calc R
H20C H 0.2999 0.4565 -0.0404 0.051 Uiso 1 1 calc R
C21 C 0.28809(17) 0.4258(3) 0.20241(19) 0.0323(8) Uani 1 1 d .
H21A H 0.2434 0.4546 0.1905 0.048 Uiso 1 1 calc R
H21B H 0.3150 0.4325 0.2537 0.048 Uiso 1 1 calc R
H21C H 0.2852 0.3477 0.1886 0.048 Uiso 1 1 calc R
C22 C 0.59940(14) 0.5963(2) 0.34260(15) 0.0176(6) Uani 1 1 d .
C23 C 0.65276(15) 0.6337(3) 0.40229(16) 0.0205(7) Uani 1 1 d .
C24 C 0.71766(15) 0.6197(3) 0.41353(17) 0.0260(7) Uani 1 1 d .
C25 C 0.73216(15) 0.5670(3) 0.36311(19) 0.0281(8) Uani 1 1 d .
C26 C 0.68082(15) 0.5293(3) 0.30232(17) 0.0235(7) Uani 1 1 d .
C27 C 0.61650(14) 0.5449(2) 0.29368(15) 0.0184(6) Uani 1 1 d .
F1 F 0.64269(8) 0.68814(16) 0.45441(9) 0.0282(4) Uani 1 1 d .
F2 F 0.76794(9) 0.65699(18) 0.47374(11) 0.0429(5) Uani 1 1 d .
F3 F 0.79578(9) 0.55315(18) 0.37341(12) 0.0429(5) Uani 1 1 d .
F4 F 0.69437(9) 0.47599(16) 0.25285(11) 0.0367(5) Uani 1 1 d .
F5 F 0.56817(8) 0.50444(15) 0.23305(9) 0.0272(4) Uani 1 1 d .
Au2 Au 0.879316(5) 0.153053(9) 0.374097(6) 0.01516(4) Uani 1 1 d .
N3 N 0.92394(12) 0.0744(2) 0.26189(13) 0.0201(5) Uani 1 1 d .
N4 N 0.96552(12) 0.2330(2) 0.30353(13) 0.0204(6) Uani 1 1 d .
C28 C 0.92429(14) 0.1538(2) 0.30787(15) 0.0178(6) Uani 1 1 d .
C29 C 0.96475(16) 0.1035(3) 0.22951(18) 0.0301(8) Uani 1 1 d .
H29 H 0.9728 0.0613 0.1954 0.036 Uiso 1 1 calc R
C30 C 0.99073(16) 0.2028(3) 0.25566(18) 0.0294(8) Uani 1 1 d .
H30 H 1.0208 0.2443 0.2435 0.035 Uiso 1 1 calc R
C31 C 0.98485(14) 0.3311(2) 0.34719(15) 0.0186(6) Uani 1 1 d .
C32 C 0.93917(14) 0.4168(3) 0.33487(15) 0.0200(6) Uani 1 1 d .
C33 C 0.96081(15) 0.5092(3) 0.37833(16) 0.0205(7) Uani 1 1 d .
H33 H 0.9304 0.5680 0.3718 0.025 Uiso 1 1 calc R
C34 C 1.02472(15) 0.5194(3) 0.43078(16) 0.0212(7) Uani 1 1 d .
C35 C 1.06806(15) 0.4309(3) 0.44183(16) 0.0236(7) Uani 1 1 d .
H35 H 1.1119 0.4359 0.4784 0.028 Uiso 1 1 calc R
C36 C 1.04904(14) 0.3355(3) 0.40092(17) 0.0227(7) Uani 1 1 d .
C37 C 0.86945(15) 0.4112(3) 0.27711(17) 0.0304(8) Uani 1 1 d .
H37A H 0.8414 0.3688 0.2941 0.046 Uiso 1 1 calc R
H37B H 0.8700 0.3747 0.2352 0.046 Uiso 1 1 calc R
H37C H 0.8517 0.4863 0.2645 0.046 Uiso 1 1 calc R
C38 C 1.04856(17) 0.6234(3) 0.47414(18) 0.0296(8) Uani 1 1 d .
H38A H 1.0842 0.6050 0.5205 0.044 Uiso 1 1 calc R
H38B H 1.0116 0.6577 0.4808 0.044 Uiso 1 1 calc R
H38C H 1.0654 0.6752 0.4493 0.044 Uiso 1 1 calc R
C39 C 1.09583(16) 0.2385(3) 0.4154(2) 0.0345(8) Uani 1 1 d .
H39A H 1.0710 0.1694 0.4094 0.052 Uiso 1 1 calc R
H39B H 1.1303 0.2432 0.4642 0.052 Uiso 1 1 calc R
H39C H 1.1166 0.2402 0.3822 0.052 Uiso 1 1 calc R
C40 C 0.88359(14) -0.0244(2) 0.24523(15) 0.0188(6) Uani 1 1 d .
C41 C 0.89983(15) -0.1092(3) 0.29521(16) 0.0221(7) Uani 1 1 d .
C42 C 0.85859(16) -0.2018(3) 0.27614(18) 0.0267(7) Uani 1 1 d .
H42 H 0.8682 -0.2609 0.3092 0.032 Uiso 1 1 calc R
C43 C 0.80417(16) -0.2116(3) 0.21113(18) 0.0277(7) Uani 1 1 d .
C44 C 0.79093(15) -0.1254(3) 0.16303(17) 0.0250(7) Uani 1 1 d .
H44 H 0.7543 -0.1315 0.1179 0.030 Uiso 1 1 calc R
C45 C 0.82972(14) -0.0305(3) 0.17905(16) 0.0203(7) Uani 1 1 d .
C46 C 0.95895(17) -0.1032(3) 0.36589(18) 0.0338(8) Uani 1 1 d .
H46A H 0.9481 -0.0572 0.3984 0.051 Uiso 1 1 calc R
H46B H 0.9966 -0.0705 0.3597 0.051 Uiso 1 1 calc R
H46C H 0.9707 -0.1779 0.3856 0.051 Uiso 1 1 calc R
C47 C 0.76124(19) -0.3133(3) 0.1922(2) 0.0454(10) Uani 1 1 d .
H47A H 0.7809 -0.3698 0.1732 0.068 Uiso 1 1 calc R
H47B H 0.7168 -0.2944 0.1563 0.068 Uiso 1 1 calc R
H47C H 0.7580 -0.3419 0.2347 0.068 Uiso 1 1 calc R
C48 C 0.81321(16) 0.0620(3) 0.12603(17) 0.0292(8) Uani 1 1 d .
H48A H 0.8462 0.0643 0.1063 0.044 Uiso 1 1 calc R
H48B H 0.8136 0.1325 0.1495 0.044 Uiso 1 1 calc R
H48C H 0.7690 0.0496 0.0876 0.044 Uiso 1 1 calc R
C49 C 0.83812(13) 0.1533(2) 0.44508(15) 0.0162(6) Uani 1 1 d .
C50 C 0.79156(14) 0.2295(2) 0.44391(15) 0.0183(6) Uani 1 1 d .
C51 C 0.76644(14) 0.2342(3) 0.49412(16) 0.0201(7) Uani 1 1 d .
C52 C 0.78884(15) 0.1596(3) 0.54904(16) 0.0238(7) Uani 1 1 d .
C53 C 0.83544(16) 0.0816(3) 0.55298(16) 0.0241(7) Uani 1 1 d .
C54 C 0.85841(14) 0.0799(3) 0.50093(15) 0.0199(6) Uani 1 1 d .
F6 F 0.76821(8) 0.30624(15) 0.39127(9) 0.0274(4) Uani 1 1 d .
F7 F 0.72023(8) 0.30926(15) 0.49002(9) 0.0294(4) Uani 1 1 d .
F8 F 0.76496(10) 0.16093(16) 0.59893(10) 0.0346(5) Uani 1 1 d .
F9 F 0.85703(11) 0.00817(17) 0.60721(10) 0.0414(5) Uani 1 1 d .
F10 F 0.90414(9) 0.00108(15) 0.50723(9) 0.0293(4) Uani 1 1 d .

loop_
_atom_site_aniso_label
_atom_site_aniso_U_11
_atom_site_aniso_U_22
_atom_site_aniso_U_33
_atom_site_aniso_U_23
_atom_site_aniso_U_13
_atom_site_aniso_U_12
Au1 0.01310(6) 0.01731(7) 0.01598(6) 0.00044(4) 0.00640(4) 0.00109(4)
N1 0.0143(12) 0.0230(15) 0.0171(13) -0.0005(10) 0.0080(10) 0.0016(10)
N2 0.0162(12) 0.0235(14) 0.0159(13) 0.0010(10) 0.0083(10) 0.0021(10)
C1 0.0165(14) 0.0155(16) 0.0175(15) 0.0021(12) 0.0067(12) 0.0026(12)
C2 0.0134(14) 0.033(2) 0.0246(17) 0.0009(14) 0.0089(13) 0.0044(13)
C3 0.0182(15) 0.032(2) 0.0274(18) 0.0014(14) 0.0142(13) 0.0057(14)
C4 0.0158(14) 0.0253(17) 0.0158(15) -0.0001(12) 0.0092(12) 0.0046(13)
C5 0.0198(15) 0.0200(17) 0.0246(17) 0.0023(13) 0.0135(13) 0.0052(13)
C6 0.0258(16) 0.0232(18) 0.0225(17) 0.0083(13) 0.0137(14) 0.0087(14)
C7 0.0213(15) 0.032(2) 0.0195(16) 0.0003(13) 0.0101(13) 0.0064(14)
C8 0.0197(15) 0.0257(18) 0.0258(17) -0.0032(14) 0.0103(13) -0.0012(13)
C9 0.0237(16) 0.0213(18) 0.0221(16) 0.0023(13) 0.0134(13) 0.0030(13)
C10 0.0289(17) 0.0237(19) 0.036(2) 0.0002(15) 0.0177(15) -0.0018(14)
C11 0.035(2) 0.051(3) 0.0231(19) 0.0008(17) 0.0056(15) -0.0024(18)
C12 0.039(2) 0.0237(19) 0.0273(18) 0.0055(14) 0.0147(16) -0.0020(15)
C13 0.0136(14) 0.0210(17) 0.0155(15) -0.0005(12) 0.0044(11) 0.0036(12)
C14 0.0146(14) 0.0199(17) 0.0171(15) 0.0019(12) 0.0044(12) 0.0036(12)
C15 0.0164(15) 0.0284(19) 0.0210(16) 0.0043(13) 0.0097(13) 0.0034(13)
C16 0.0236(16) 0.0253(19) 0.0208(16) -0.0020(13) 0.0073(13) 0.0072(14)
C17 0.0234(16) 0.0218(18) 0.0251(17) -0.0038(13) 0.0055(13) 0.0009(13)
C18 0.0176(15) 0.0219(18) 0.0223(16) 0.0033(13) 0.0059(12) 0.0027(13)
C19 0.0251(16) 0.0230(18) 0.0249(17) 0.0000(13) 0.0105(14) -0.0045(14)
C20 0.040(2) 0.035(2) 0.0261(19) -0.0094(15) 0.0137(16) 0.0050(16)
C21 0.0338(19) 0.027(2) 0.036(2) 0.0010(15) 0.0147(16) -0.0060(16)
C22 0.0207(15) 0.0129(16) 0.0184(15) 0.0030(12) 0.0075(12) 0.0009(12)
C23 0.0229(16) 0.0192(17) 0.0213(16) 0.0005(12) 0.0112(13) -0.0001(13)
C24 0.0168(15) 0.0269(19) 0.0278(18) -0.0019(14) 0.0030(13) -0.0034(13)
C25 0.0182(16) 0.0237(19) 0.045(2) 0.0051(15) 0.0163(15) 0.0038(14)
C26 0.0269(17) 0.0200(18) 0.0306(18) -0.0007(14) 0.0190(14) 0.0020(13)
C27 0.0180(15) 0.0152(16) 0.0200(16) 0.0000(12) 0.0061(12) -0.0011(12)
F1 0.0283(10) 0.0339(11) 0.0232(10) -0.0093(8) 0.0116(8) -0.0054(8)
F2 0.0183(10) 0.0578(15) 0.0399(12) -0.0116(10) 0.0000(9) -0.0078(9)
F3 0.0172(9) 0.0475(14) 0.0681(15) -0.0013(11) 0.0220(10) 0.0033(9)
F4 0.0375(11) 0.0358(12) 0.0498(13) -0.0116(10) 0.0312(10) 0.0008(9)
F5 0.0254(9) 0.0300(11) 0.0248(10) -0.0091(8) 0.0091(8) -0.0016(8)
Au2 0.01442(6) 0.01779(7) 0.01467(6) -0.00162(4) 0.00751(4) -0.00108(4)
N3 0.0206(13) 0.0220(14) 0.0223(14) -0.0023(11) 0.0137(11) -0.0020(11)
N4 0.0201(13) 0.0224(15) 0.0223(14) -0.0036(11) 0.0124(11) -0.0045(11)
C28 0.0149(14) 0.0221(17) 0.0163(15) -0.0008(12) 0.0066(12) 0.0018(12)
C29 0.0327(18) 0.037(2) 0.0313(19) -0.0084(15) 0.0242(16) -0.0056(16)
C30 0.0303(18) 0.035(2) 0.0335(19) -0.0052(15) 0.0241(15) -0.0056(15)
C31 0.0191(15) 0.0208(17) 0.0204(16) -0.0021(12) 0.0126(13) -0.0036(12)
C32 0.0215(15) 0.0224(17) 0.0187(15) 0.0060(13) 0.0111(13) -0.0005(13)
C33 0.0260(16) 0.0177(17) 0.0240(16) 0.0062(13) 0.0164(13) 0.0040(13)
C34 0.0271(16) 0.0213(18) 0.0190(16) 0.0028(13) 0.0134(13) -0.0053(13)
C35 0.0190(15) 0.0241(18) 0.0245(17) 0.0028(14) 0.0061(13) -0.0060(13)
C36 0.0189(15) 0.0214(18) 0.0282(18) 0.0041(13) 0.0104(13) -0.0014(13)
C37 0.0236(17) 0.036(2) 0.0283(18) 0.0045(15) 0.0077(14) 0.0029(15)
C38 0.041(2) 0.0239(19) 0.0265(18) -0.0023(14) 0.0171(16) -0.0084(15)
C39 0.0250(17) 0.024(2) 0.049(2) 0.0000(16) 0.0103(16) -0.0009(15)
C40 0.0209(15) 0.0192(17) 0.0215(16) -0.0025(12) 0.0139(13) 0.0027(13)
C41 0.0251(16) 0.0223(18) 0.0222(16) 0.0000(13) 0.0132(13) 0.0082(13)
C42 0.0331(18) 0.0190(18) 0.0354(19) 0.0073(14) 0.0218(16) 0.0093(14)
C43 0.0279(17) 0.0214(19) 0.039(2) -0.0045(15) 0.0192(15) 0.0011(14)
C44 0.0201(16) 0.0281(19) 0.0255(18) -0.0086(14) 0.0083(13) -0.0002(14)
C45 0.0220(15) 0.0209(17) 0.0223(16) -0.0018(13) 0.0134(13) 0.0038(13)
C46 0.0327(19) 0.035(2) 0.0262(19) 0.0041(15) 0.0048(15) 0.0137(16)
C47 0.047(2) 0.026(2) 0.066(3) -0.0067(19) 0.026(2) -0.0064(18)
C48 0.0285(17) 0.033(2) 0.0251(18) 0.0044(15) 0.0107(14) 0.0057(15)
C49 0.0143(14) 0.0181(16) 0.0152(15) -0.0052(12) 0.0053(12) -0.0053(12)
C50 0.0188(15) 0.0161(16) 0.0187(15) -0.0017(12) 0.0067(12) -0.0031(12)
C51 0.0174(15) 0.0183(17) 0.0255(17) -0.0089(13) 0.0100(13) 0.0012(12)
C52 0.0278(17) 0.0284(19) 0.0213(17) -0.0081(13) 0.0164(14) -0.0047(14)
C53 0.0325(18) 0.0219(18) 0.0200(16) 0.0035(13) 0.0131(14) 0.0027(14)
C54 0.0218(15) 0.0196(17) 0.0211(16) -0.0022(13) 0.0117(13) 0.0035(13)
F6 0.0307(10) 0.0256(10) 0.0263(10) 0.0063(8) 0.0125(8) 0.0088(8)
F7 0.0247(9) 0.0322(11) 0.0319(10) -0.0097(8) 0.0126(8) 0.0068(8)
F8 0.0459(12) 0.0400(12) 0.0320(11) -0.0046(9) 0.0302(10) 0.0020(9)
F9 0.0663(14) 0.0402(13) 0.0308(11) 0.0144(9) 0.0333(11) 0.0199(11)
F10 0.0370(10) 0.0299(11) 0.0267(10) 0.0076(8) 0.0193(8) 0.0166(9)

loop_
_atom_type_symbol
_atom_type_description
_atom_type_scat_dispersion_real
_atom_type_scat_dispersion_imag
_atom_type_scat_source
C C 0.0033 0.0016 'International Tables Vol C Tables 4.2.6.8 and 6.1.1.4'
H H 0.0000 0.0000 'International Tables Vol C Tables 4.2.6.8 and 6.1.1.4'
N N 0.0061 0.0033 'International Tables Vol C Tables 4.2.6.8 and 6.1.1.4'
F F 0.0171 0.0103 'International Tables Vol C Tables 4.2.6.8 and 6.1.1.4'
Au Au -2.0133 8.8022 'International Tables Vol C Tables 4.2.6.8 and 6.1.1.4'

loop_
_geom_angle_atom_site_label_1
_geom_angle_atom_site_label_2
_geom_angle_atom_site_label_3
_geom_angle
C1 Au1 C22 177.30(12)
C1 N1 C2 110.5(2)
C1 N1 C13 123.9(2)
C2 N1 C13 125.6(2)
C1 N2 C3 111.1(2)
C1 N2 C4 124.1(2)
C3 N2 C4 124.7(2)
N2 C1 N1 104.7(2)
N2 C1 Au1 126.3(2)
N1 C1 Au1 128.7(2)
C3 C2 N1 106.7(3)
C2 C3 N2 106.8(3)
C9 C4 C5 122.7(3)
C9 C4 N2 119.2(3)
C5 C4 N2 118.1(3)
C6 C5 C4 117.3(3)
C6 C5 C10 120.4(3)
C4 C5 C10 122.3(3)
C7 C6 C5 122.1(3)
C6 C7 C8 118.7(3)
C6 C7 C11 120.6(3)
C8 C7 C11 120.7(3)
C7 C8 C9 121.7(3)
C4 C9 C8 117.5(3)
C4 C9 C12 121.3(3)
C8 C9 C12 121.2(3)
C14 C13 C18 122.6(3)
C14 C13 N1 118.5(3)
C18 C13 N1 118.9(3)
C13 C14 C15 117.5(3)
C13 C14 C19 121.9(3)
C15 C14 C19 120.6(3)
C16 C15 C14 121.8(3)
C15 C16 C17 118.6(3)
C15 C16 C20 121.2(3)
C17 C16 C20 120.2(3)
C18 C17 C16 122.1(3)
C17 C18 C13 117.4(3)
C17 C18 C21 120.9(3)
C13 C18 C21 121.7(3)
C27 C22 C23 114.3(3)
C27 C22 Au1 122.9(2)
C23 C22 Au1 122.8(2)
F1 C23 C24 116.0(3)
F1 C23 C22 120.3(3)
C24 C23 C22 123.7(3)
F2 C24 C23 120.9(3)
F2 C24 C25 119.3(3)
C23 C24 C25 119.7(3)
F3 C25 C26 120.8(3)
F3 C25 C24 120.3(3)
C26 C25 C24 118.9(3)
F4 C26 C25 119.5(3)
F4 C26 C27 121.3(3)
C25 C26 C27 119.2(3)
F5 C27 C22 119.5(2)
F5 C27 C26 116.3(3)
C22 C27 C26 124.2(3)
C28 Au2 C49 177.27(11)
C28 N3 C29 110.8(3)
C28 N3 C40 125.0(2)
C29 N3 C40 124.1(3)
C28 N4 C30 110.7(3)
C28 N4 C31 124.6(2)
C30 N4 C31 124.5(3)
N3 C28 N4 104.9(2)
N3 C28 Au2 128.6(2)
N4 C28 Au2 126.4(2)
C30 C29 N3 106.7(3)
C29 C30 N4 107.0(3)
C36 C31 C32 122.5(3)
C36 C31 N4 117.9(3)
C32 C31 N4 119.6(3)
C33 C32 C31 116.9(3)
C33 C32 C37 120.8(3)
C31 C32 C37 122.4(3)
C34 C33 C32 122.9(3)
C33 C34 C35 118.0(3)
C33 C34 C38 122.1(3)
C35 C34 C38 119.9(3)
C36 C35 C34 121.8(3)
C35 C36 C31 117.8(3)
C35 C36 C39 121.1(3)
C31 C36 C39 121.1(3)
C45 C40 C41 122.8(3)
C45 C40 N3 117.9(3)
C41 C40 N3 119.3(3)
C40 C41 C42 116.5(3)
C40 C41 C46 122.5(3)
C42 C41 C46 121.0(3)
C43 C42 C41 122.9(3)
C42 C43 C44 118.1(3)
C42 C43 C47 121.4(3)
C44 C43 C47 120.5(3)
C43 C44 C45 121.8(3)
C44 C45 C40 117.9(3)
C44 C45 C48 120.3(3)
C40 C45 C48 121.8(3)
C54 C49 C50 114.9(3)
C54 C49 Au2 121.5(2)
C50 C49 Au2 123.5(2)
F6 C50 C51 116.2(3)
F6 C50 C49 119.9(3)
C51 C50 C49 123.8(3)
F7 C51 C52 119.6(3)
F7 C51 C50 121.6(3)
C52 C51 C50 118.8(3)
F8 C52 C51 120.6(3)
F8 C52 C53 119.5(3)
C51 C52 C53 119.9(3)
F9 C53 C52 119.4(3)
F9 C53 C54 121.7(3)
C52 C53 C54 118.8(3)
F10 C54 C49 119.9(3)
F10 C54 C53 116.4(3)
C49 C54 C53 123.7(3)

loop_
_geom_bond_atom_site_label_1
_geom_bond_atom_site_label_2
_geom_bond_distance
Au1 C1 2.013(3)
Au1 C22 2.041(3)
N1 C1 1.358(4)
N1 C2 1.389(4)
N1 C13 1.438(4)
N2 C1 1.352(4)
N2 C3 1.381(4)
N2 C4 1.445(4)
C2 C3 1.346(4)
C4 C9 1.392(4)
C4 C5 1.395(4)
C5 C6 1.391(4)
C5 C10 1.506(4)
C6 C7 1.381(4)
C7 C8 1.390(4)
C7 C11 1.509(4)
C8 C9 1.392(4)
C9 C12 1.504(4)
C13 C14 1.393(4)
C13 C18 1.395(4)
C14 C15 1.398(4)
C14 C19 1.501(4)
C15 C16 1.383(4)
C16 C17 1.391(4)
C16 C20 1.507(4)
C17 C18 1.388(4)
C18 C21 1.508(4)
C22 C27 1.374(4)
C22 C23 1.380(4)
C23 F1 1.364(3)
C23 C24 1.371(4)
C24 F2 1.355(4)
C24 C25 1.375(5)
C25 F3 1.348(3)
C25 C26 1.374(5)
C26 F4 1.350(3)
C26 C27 1.376(4)
C27 F5 1.355(3)
Au2 C28 2.014(3)
Au2 C49 2.038(3)
N3 C28 1.351(4)
N3 C29 1.384(4)
N3 C40 1.445(4)
N4 C28 1.354(4)
N4 C30 1.381(4)
N4 C31 1.443(4)
C29 C30 1.342(5)
C31 C36 1.392(4)
C31 C32 1.396(4)
C32 C33 1.387(4)
C32 C37 1.508(4)
C33 C34 1.383(4)
C34 C35 1.392(4)
C34 C38 1.505(4)
C35 C36 1.387(4)
C36 C39 1.510(4)
C40 C45 1.392(4)
C40 C41 1.393(4)
C41 C42 1.394(5)
C41 C46 1.503(4)
C42 C43 1.386(5)
C43 C44 1.386(5)
C43 C47 1.502(5)
C44 C45 1.388(4)
C45 C48 1.502(4)
C49 C54 1.376(4)
C49 C50 1.377(4)
C50 F6 1.359(3)
C50 C51 1.377(4)
C51 F7 1.345(3)
C51 C52 1.372(4)
C52 F8 1.350(3)
C52 C53 1.377(4)
C53 F9 1.353(3)
C53 C54 1.377(4)
C54 F10 1.358(3)
